data_4038817
loop_
_publ_author_name
'Pozharskii, Alexander F.'
'Dyablo, Olga V.'
'Pogosova, Olga G.'
'Ozeryanskii, Valery A.'
'Filarowski, Aleksander'
'Vasilikhina, Kseniya M.'
'Dzhangiryan, Narek A.'

_publ_section_title
;
 Modeling Biologically Important NH&#x00B7;&#x00B7;&#x00B7;\p Interactions
 Using <i>peri</i>-Disubstituted Naphthalenes.
;
_journal_issue 19
_journal_name_full 'The Journal of organic chemistry'
_journal_page_first 12468
_journal_page_last 12481
_journal_paper_doi 10.1021/acs.joc.0c01697
_journal_volume 85
_journal_year 2020
_chemical_formula_moiety 'C22 H20 N, B F4'
_chemical_formula_sum 'C22 H20 B F4 N'
_chemical_formula_weight 385.20
_space_group_crystal_system monoclinic
_space_group_IT_number 14
_space_group_name_Hall '-P 2yn'
_space_group_name_H-M_alt 'P 1 21/n 1'
_atom_sites_solution_hydrogens mixed
_audit_creation_date 2020-04-18
_audit_creation_method
;
Olex2 1.2
(compiled 2017.03.28 svn.r3405 for OlexSys, GUI svn.r5337)
;
_cell_angle_alpha 90
_cell_angle_beta 96.044(3)
_cell_angle_gamma 90
_cell_formula_units_Z 4
_cell_length_a 12.0267(4)
_cell_length_b 8.0762(3)
_cell_length_c 19.1306(5)
_cell_measurement_reflns_used 9109
_cell_measurement_temperature 100(2)
_cell_measurement_theta_max 69.3900
_cell_measurement_theta_min 4.1390
_cell_volume 1847.83(10)
_computing_cell_refinement 'CrysAlisPro 1.171.40.50a (Rigaku OD, 2019)'
_computing_data_collection 'CrysAlisPro 1.171.40.50a (Rigaku OD, 2019)'
_computing_data_reduction 'CrysAlisPro 1.171.40.50a (Rigaku OD, 2019)'
_computing_molecular_graphics 'Olex2 (Dolomanov et al., 2009)'
_computing_publication_material 'Olex2 (Dolomanov et al., 2009)'
_computing_structure_refinement 'ShelXL (Sheldrick, 2015)'
_computing_structure_solution 'ShelXT (Sheldrick, 2015)'
_diffrn_ambient_temperature 100(2)
_diffrn_detector_area_resol_mean 10.0000
_diffrn_detector_type HyPix3000
_diffrn_measured_fraction_theta_full 1.000
_diffrn_measured_fraction_theta_max 0.995
_diffrn_measurement_details
;
List of Runs (angles in degrees, time in seconds):

  # Type    Start    End  Width  t~exp~   \w     \q     \k     \f   Frames
--------------------------------------------------------------------------
  1  \w   -107.00 -76.00   0.50    2.16    --  -38.95 -27.00 -45.00   62
  2  \w    -49.00 -23.00   0.50    2.16    --  -38.95 -27.00 -45.00   52
  3  \w    -31.00   5.00   0.50    2.16    --   38.95 -27.00 -45.00   72
  4  \w     29.00 100.00   0.50    2.16    --   38.95  27.00 117.00  142
  5  \w     30.00 113.00   0.50    8.64    --  100.00 -27.00 -45.00  166
  6  \w     97.00 142.00   0.50    8.64    --  100.00  27.00 117.00   90
  7  \w    -43.00  27.00   0.50    2.16    --  -38.95  43.00-150.00  140
  8  \w    -57.00 -17.00   0.50    2.16    --  -38.95  54.00 -90.00   80
  9  \w   -104.00 -76.00   0.50    2.16    --  -38.95 -32.00 -60.00   56
 10  \w     -5.00  21.00   0.50    2.16    --  -38.95  27.00 117.00   52
 11  \w    -70.00 -36.00   0.50    2.16    --  -38.95 -32.00 -60.00   68
 12  \w    -42.00 -16.00   0.50    2.16    --  -38.95  27.00 117.00   52
 13  \w     -9.00  17.00   0.50    2.16    --  -38.95  54.00 -90.00   52
 14  \w     28.00  53.00   0.50    2.16    --   38.95  54.00 -90.00   50
 15  \w    -10.00  22.00   0.50    2.16    --   38.95-104.00 -90.00   64
 16  \w    -29.00  30.00   0.50    2.16    --   38.95 -32.00   0.00  118
 17  \w     33.00  58.00   0.50    2.16    --   38.95 -65.00-150.00   50
 18  \w     44.00  69.00   0.50    2.16    --   38.95-104.00 -90.00   50
 19  \w     70.00  97.00   0.50    2.16    --   38.95  54.00 -90.00   54
 20  \w    -13.00  12.00   0.50    2.16    --   38.95 -65.00-150.00   50
 21  \w     32.00  74.00   0.50    8.64    --  100.00-111.00 120.00   84
 22  \w    109.00 151.00   0.50    8.64    --  100.00  37.00 150.00   84
 23  \w    109.00 155.00   0.50    8.64    --  100.00  30.00   0.00   92
 24  \w     40.00 118.00   0.50    8.64    --  100.00 -61.00   0.00  156
 25  \w     34.00 124.00   0.50    8.64    --  100.00 -69.00 120.00  180
 26  \w    127.00 156.00   0.50    8.64    --  100.00  61.00 -60.00   58
 27  \w     35.00 109.00   0.50    8.64    --  100.00 -45.00 120.00  148
 28  \w     78.00 113.00   0.50    8.64    --  100.00  61.00 -60.00   70
 29  \w     77.00 102.00   0.50    8.64    --  100.00 -93.00  60.00   50
 30  \w     83.00 118.00   0.50    8.64    --  100.00 -22.00  90.00   70
 31  \w     72.00 105.00   0.50    8.64    --  100.00 133.00 120.00   66
 32  \w    108.00 157.00   0.50    8.64    --  100.00  53.00 120.00   98
 33  \w     89.00 114.00   0.50    8.64    --  100.00  77.00-150.00   50
 34  \w     81.00 107.00   0.50    8.64    --  100.00-111.00 120.00   52
 35  \w     81.00 123.00   0.50    8.64    --  100.00  93.00-120.00   84
 36  \w     97.00 123.00   0.50    8.64    --  100.00  45.00-120.00   52
 37  \w    130.00 155.00   0.50    8.64    --  100.00  30.00 -90.00   50
 38  \w     75.00 101.00   0.50    8.64    --  100.00 -61.00 120.00   52
 39  \w     90.00 115.00   0.50    8.64    --  100.00 -37.00   0.00   50
 40  \w    114.00 139.00   0.50    8.64    --  100.00  53.00-180.00   50
 41  \w     86.00 112.00   0.50    8.64    --  100.00  53.00-180.00   52
 42  \w     49.00  77.00   0.50    8.64    --  100.00 -37.00   0.00   56
 43  \w     45.00 108.00   0.50    8.64    --  100.00 -93.00 120.00  126
 44  \w     40.00  65.00   0.50    8.64    --  100.00 -22.00  90.00   50
 45  \w     16.00  52.00   0.50    2.16    --   38.95  77.00-180.00   72
 46  \w    -40.00 -14.00   0.50    2.16    --  -38.95 -77.00-180.00   52
 47  \w    -82.00 -56.00   0.50    2.16    --  -38.95 -77.00-180.00   52
 48  \w    -99.00 -57.00   0.50    2.16    --  -38.95 -54.00-120.00   84
 49  \w    -49.00 -19.00   0.50    2.16    --  -38.95 -54.00-120.00   60
 50  \w     21.00  46.00   0.50    2.16    --   38.95  77.00-150.00   50
 51  \w     66.00  92.00   0.50    2.16    --   38.95  65.00-120.00   52
 52  \w     13.00  39.00   0.50    2.16    --   38.95  77.00-120.00   52
 53  \w     71.00  96.00   0.50    2.16    --   38.95  77.00-180.00   50
 54  \w     17.00  43.00   0.50    2.16    --   38.95  65.00-120.00   52
 55  \w     18.00  48.00   0.50    2.16    --   38.95 -65.00  90.00   60
 56  \w     17.00  43.00   0.50    2.16    --   38.95  65.00 -60.00   52
 57  \w     47.00  73.00   0.50    2.16    --   38.95  77.00-150.00   52
 58  \w     29.00  54.00   0.50    2.16    --   38.95  54.00-120.00   50
 59  \w     -6.00  30.00   0.50    2.16    --   38.95 -32.00 -30.00   72
 60  \w     23.00  48.00   0.50    2.16    --   38.95  54.00-150.00   50
 61  \w    121.00 148.00   0.50    8.64    --  100.00  69.00-180.00   54
 62  \w     76.00 102.00   0.50    8.64    --  100.00  69.00-180.00   52
 63  \w    114.00 144.00   0.50    8.64    --  100.00  77.00 -90.00   60
 64  \w    123.00 149.00   0.50    8.64    --  100.00  77.00-150.00   52
 65  \w     74.00 100.00   0.50    8.64    --  100.00  77.00-150.00   52
 66  \w     73.00  98.00   0.50    8.64    --  100.00  77.00 -90.00   50
 67  \w    117.00 143.00   0.50    8.64    --  100.00  66.00-160.57   52
 68  \w     39.00  72.00   0.50    8.64    --  100.00 -22.00  60.00   66
 69  \w     94.00 119.00   0.50    8.64    --  100.00 -22.00  60.00   50
 70  \w     78.00 135.00   0.50    8.64    --  100.00  61.00-120.00  114
 71  \w     73.00  99.00   0.50    8.64    --  100.00  77.00-120.00   52
 72  \w     77.00 102.00   0.50    8.64    --  100.00  68.00 165.25   50
 73  \w    130.00 155.00   0.50    8.64    --  100.00  68.00 165.25   50
 74  \w     73.00 103.00   0.50    8.64    --  100.00  77.00-180.00   60
 75  \w     78.00 103.00   0.50    8.64    --  100.00  61.00 150.00   50
 76  \w     79.00 119.00   0.50    8.64    --  100.00  57.00 158.51   80
 77  \w     68.00  94.00   0.50    8.64    --  100.00 -53.00-120.00   52
 78  \w    108.00 134.00   0.50    8.64    --  100.00  77.00 120.00   52
 79  \w     79.00 105.00   0.50    8.64    --  100.00  77.00 120.00   52
 80  \w     76.00 102.00   0.50    8.64    --  100.00  69.00 -90.00   52
 81  \w     79.00 105.00   0.50    8.64    --  100.00  61.00-180.00   52
 82  \w    112.00 157.00   0.50    8.64    --  100.00  69.00-120.00   90
 83  \w    108.00 154.00   0.50    8.64    --  100.00  61.00-150.00   92
 84  \w     78.00 104.00   0.50    8.64    --  100.00  61.00-150.00   52
 85  \w     80.00 130.00   0.50    8.64    --  100.00  53.00 -90.00  100
 86  \w     38.00  78.00   0.50    8.64    --  100.00 -22.00 150.00   80
 87  \w     83.00 108.00   0.50    8.64    --  100.00 -93.00   0.00   50
 88  \w    132.00 157.00   0.50    8.64    --  100.00  77.00 150.00   50
 89  \w     30.00  62.00   0.50    8.64    --  100.00 -93.00   0.00   64
 90  \w     78.00 104.00   0.50    8.64    --  100.00  61.00 -90.00   52
 91  \w     76.00 106.00   0.50    8.64    --  100.00  69.00-150.00   60
 92  \w    119.00 144.00   0.50    8.64    --  100.00  61.00 150.00   50
 93  \w    105.00 136.00   0.50    8.64    --  100.00 133.00 -60.00   62
 94  \w     73.00  98.00   0.50    8.64    --  100.00  77.00 150.00   50
 95  \w     87.00 112.00   0.50    8.64    --  100.00  30.00 120.00   50
 96  \w     86.00 111.00   0.50    8.64    --  100.00  45.00 -90.00   50
 97  \w     80.00 106.00   0.50    8.64    --  100.00  53.00-120.00   52
 98  \w     34.00  60.00   0.50    8.64    --  100.00 -93.00 -90.00   52
 99  \w     76.00 101.00   0.50    8.64    --  100.00  69.00-120.00   50
100  \w     77.00 111.00   0.50    8.64    --  100.00  66.00-160.57   68
101  \w     49.00  75.00   0.50    2.16    --   38.95-119.00-115.00   52
102  \w    -61.00 -26.00   0.50    2.16    --  -38.95  65.00  30.00   70
103  \w    -66.00 -40.00   0.50    2.16    --  -38.95  77.00  90.00   52
104  \w    -35.00  10.00   0.50    2.16    --  -38.95  77.00  90.00   90
105  \w      2.00  28.00   0.50    2.16    --   38.95 -65.00 -60.00   52
106  \w     46.00  85.00   0.50    2.16    --   38.95-138.00 120.00   78
107  \w     93.00 122.00   0.50    8.64    --  100.00-133.00 -30.00   58
108  \w     68.00 125.00   0.50    8.64    --  100.00 -77.00 -60.00  114
109  \w     65.00 110.00   0.50    8.64    --  100.00 -53.00 -90.00   90
110  \w     83.00 123.00   0.50    8.64    --  100.00-133.00 120.00   80
111  \w     75.00 101.00   0.50    8.64    --  100.00 -69.00-150.00   52
112  \w    108.00 134.00   0.50    8.64    --  100.00  30.00 -30.00   52
113  \w     41.00  67.00   0.50    8.64    --  100.00 -93.00 150.00   52
114  \w     82.00 108.00   0.50    8.64    --  100.00 -93.00 150.00   52
115  \w     95.00 122.00   0.50    8.64    --  100.00-133.00  60.00   54
116  \w     77.00 102.00   0.50    8.64    --  100.00 -30.00-120.00   50
117  \w     47.00  73.00   0.50    8.64    --  100.00 -69.00-150.00   52
118  \w     50.00  95.00   0.50    8.64    --  100.00 -61.00  90.00   90
119  \w     55.00 109.00   0.50    8.64    --  100.00-111.00 -60.00  108
120  \w     56.00  81.00   0.50    8.64    --  100.00-111.00 -90.00   50
121  \w    103.00 129.00   0.50    8.64    --  100.00  30.00 -60.00   52
122  \w     82.00 107.00   0.50    8.64    --  100.00  93.00 -30.00   50
123  \w    132.00 157.00   0.50    8.64    --  100.00  93.00  30.00   50
124  \w     35.00  85.00   0.50    8.64    --  100.00 -37.00-120.00  100
125  \w     66.00  92.00   0.50    8.64    --  100.00 -53.00  30.00   52
126  \w     32.00  93.00   0.50    8.64    --  100.00 -93.00 -60.00  122
127  \w     43.00  69.00   0.50    2.16    --   38.95-119.00-115.00   52
128  \w    -35.00 -10.00   0.50    2.16    --    8.00 113.00 -32.47   50
129  \w    -20.00   5.00   0.50    2.16    --   24.00 115.00 179.35   50
130  \w    -13.00  12.00   0.50    2.16    --   24.00 102.00   6.65   50
131  \w     -4.00  22.00   0.50    2.16    --   28.00  97.00  91.68   52
132  \w      1.00  26.00   0.50    2.16    --   32.00  89.00 -88.43   50
133  \w     -1.00  24.00   0.50    2.16    --   32.00  94.00 -61.71   50
134  \w     -1.00  24.00   0.50    2.16    --   32.00  92.00  40.84   50
135  \w      6.00  33.00   0.50    2.16    --   36.00  87.00  98.99   54
136  \w      5.00  30.00   0.50    2.16    --   36.00  89.00-172.32   50
137  \w      6.00  31.00   0.50    2.16    --   36.00  87.00 -30.69   50
138  \w    -60.00  -8.00   0.50    2.16    --  -38.95  65.00 -30.00  104
139  \w     11.00  36.00   0.50    2.16    --   40.00  83.00  -8.52   50
140  \w     16.00  41.00   0.50    2.16    --   44.00  82.00   8.81   50
141  \w     16.00  41.00   0.50    2.16    --   44.00  82.00-125.70   50
142  \w     16.00  41.00   0.50    2.16    --   44.00  80.00  98.80   50
143  \w     16.00  41.00   0.50    2.16    --   44.00  80.00 -50.29   50
144  \w     16.00  41.00   0.50    2.16    --   44.00  80.00 155.15   50
145  \w     16.00  43.00   0.50    2.16    --   44.00  80.00  39.48   54
146  \w     90.00 115.00   0.50    2.16    --   48.00  77.00 -98.31   50
147  \w     21.00  46.00   0.50    2.16    --   48.00  77.00 -98.31   50
148  \w     25.00  53.00   0.50    2.16    --   52.00  77.00-143.75   56
149  \w     27.00  53.00   0.50    2.16    --   52.00  76.00 101.33   52
150  \w     27.00  53.00   0.50    2.16    --   52.00  77.00 -17.26   52
151  \w     28.00  53.00   0.50    2.16    --   52.00  75.00 157.57   50
152  \w     84.00 110.00   0.50    2.16    --   52.00  77.00 -17.26   52
153  \w     27.00  53.00   0.50    2.16    --   52.00  75.00  72.65   52
154  \w     32.00  58.00   0.50    2.16    --   56.00  69.00   0.69   52
155  \w     29.00  55.00   0.50    2.16    --   56.00  77.00 -77.26   52
156  \w     34.00  92.00   0.50    2.16    --   60.00  76.00  34.08  116
157  \w     35.00  66.00   0.50    2.16    --   60.00  73.00 159.79   62
158  \w     46.00  71.00   0.50    2.16    --   64.00  50.00  85.84   50
159  \w     42.00  68.00   0.50    2.16    --   68.00  77.00 109.51   52
160  \w     45.00  71.00   0.50    2.16    --   68.00  69.00-118.37   52
161  \w     94.00 123.00   0.50    2.16    --   68.00  64.00  95.08   58
162  \w     45.00  70.00   0.50    2.16    --   68.00  64.00  95.08   50
163  \w     42.00  68.00   0.50    2.16    --   68.00  76.00 -60.75   52
164  \w     45.00  70.00   0.50    8.64    --   72.00  77.00 179.76   50
165  \w     48.00  73.00   0.50    8.64    --   72.00  67.00  12.99   50
166  \w     49.00  75.00   0.50    8.64    --   72.00  71.00 155.36   52
167  \w     53.00  79.00   0.50    8.64    --   76.00  63.00 -22.34   52
168  \w     54.00  80.00   0.50    8.64    --   76.00  62.00-102.47   52
169  \w     49.00  86.00   0.50    8.64    --   76.00  77.00 -88.86   74
170  \w     56.00  98.00   0.50    8.64    --   80.00  69.00 113.32   84
171  \w     54.00  99.00   0.50    8.64    --   80.00  75.00 122.96   90
172  \w     63.00  89.00   0.50    8.64    --   80.00  65.00-151.41   52
173  \w     54.00  80.00   0.50    8.64    --   80.00  76.00 -65.37   52
174  \w     60.00  86.00   0.50    8.64    --   84.00  71.00-167.32   52
175  \w     59.00  85.00   0.50    8.64    --   84.00  76.00-108.72   52
176  \w     62.00  87.00   0.50    8.64    --   88.00  74.00 -26.93   50
177  \w     69.00  95.00   0.50    8.64    --   96.00  77.00-136.71   52
178  \w     55.00 107.00   0.50    8.64    --  100.00 -45.00  90.00  104
179  \w     76.00 102.00   0.50    8.64    --  100.00  69.00   0.00   52
180  \w     76.00 101.00   0.50    8.64    --  100.00  69.00  90.00   50
181  \w    108.00 144.00   0.50    8.64    --  100.00  77.00 -30.00   72
182  \w    132.00 157.00   0.50    8.64    --  100.00  77.00  60.00   50
183  \w     73.00 107.00   0.50    8.64    --  100.00  77.00 120.00   68
184  \w     75.00 130.00   0.50    8.64    --  100.00  77.00  30.00  110
185  \w     72.00  98.00   0.50    8.64    --  100.00 -45.00 -90.00   52
186  \w     73.00 101.00   0.50    8.64    --  100.00  77.00 -30.00   56
187  \w     78.00 156.00   0.50    8.64    --  100.00  61.00  60.00  156
188  \w     73.00 104.00   0.50    8.64    --  100.00  77.00  60.00   62
189  \w     29.00  93.00   0.50    8.64    --  100.00 -15.00  30.00  128
190  \w     73.00 141.00   0.50    8.64    --  100.00  77.00   0.00  136
191  \w     73.00 133.00   0.50    8.64    --  100.00  77.00 -60.00  120
192  \w     78.00 104.00   0.50    8.64    --  100.00  61.00 120.00   52
193  \w     77.00 142.00   0.50    8.64    --  100.00  69.00  30.00  130
194  \w     74.00 116.00   0.50    8.64    --  100.00  77.00  90.00   84
195  \w     63.00  89.00   0.50    8.64    --  100.00 -15.00-180.00   52
196  \w     25.00  56.00   0.50    8.64    --  100.00 -15.00-180.00   62
197  \w     85.00 134.00   0.50    8.64    --  100.00  93.00 -60.00   98
198  \w     78.00 104.00   0.50    8.64    --  100.00  61.00  30.00   52
199  \w     53.00  91.00   0.50    8.64    --  100.00 -37.00-180.00   76
200  \w     26.00  96.00   0.50    8.64    --  100.00 -15.00-120.00  140
201  \w    105.00 131.00   0.50    8.64    --  100.00  69.00   0.00   52
;
_diffrn_measurement_device 'four-circle diffractometer'
_diffrn_measurement_device_type 'SuperNova, Single source at offset/far, HyPix3000'
_diffrn_measurement_method '\w scans'
_diffrn_radiation_type CuK\a
_diffrn_radiation_wavelength 1.54184
_diffrn_reflns_av_R_equivalents 0.0501
_diffrn_reflns_av_unetI/netI 0.0245
_diffrn_reflns_Laue_measured_fraction_full 1.000
_diffrn_reflns_Laue_measured_fraction_max 0.995
_diffrn_reflns_limit_h_max 14
_diffrn_reflns_limit_h_min -14
_diffrn_reflns_limit_k_max 9
_diffrn_reflns_limit_k_min -9
_diffrn_reflns_limit_l_max 23
_diffrn_reflns_limit_l_min -23
_diffrn_reflns_number 40158
_diffrn_reflns_point_group_measured_fraction_full 1.000
_diffrn_reflns_point_group_measured_fraction_max 0.995
_diffrn_reflns_theta_full 67.684
_diffrn_reflns_theta_max 70.902
_diffrn_reflns_theta_min 4.154
_exptl_absorpt_coefficient_mu 0.909
_exptl_absorpt_correction_T_max 1.00000
_exptl_absorpt_correction_T_min 0.74046
_exptl_absorpt_correction_type multi-scan
_exptl_absorpt_process_details
;
CrysAlisPro 1.171.40.50a (Rigaku Oxford Diffraction, 2019)
Empirical absorption correction using spherical harmonics,
 implemented in SCALE3 ABSPACK scaling algorithm.
;
_exptl_crystal_colour colourless
_exptl_crystal_colour_primary colourless
_exptl_crystal_density_diffrn 1.385
_exptl_crystal_description plate
_exptl_crystal_F_000 800
_exptl_crystal_size_max 0.22
_exptl_crystal_size_mid 0.1
_exptl_crystal_size_min 0.05
_refine_diff_density_max 0.811
_refine_diff_density_min -0.435
_refine_diff_density_rms 0.060
_refine_ls_extinction_method none
_refine_ls_goodness_of_fit_ref 1.074
_refine_ls_hydrogen_treatment mixed
_refine_ls_matrix_type full
_refine_ls_number_parameters 287
_refine_ls_number_reflns 3539
_refine_ls_number_restraints 0
_refine_ls_restrained_S_all 1.074
_refine_ls_R_factor_all 0.0891
_refine_ls_R_factor_gt 0.0821
_refine_ls_shift/su_max 0.000
_refine_ls_shift/su_mean 0.000
_refine_ls_structure_factor_coef Fsqd
_refine_ls_weighting_details 'w=1/[\s^2^(Fo^2^)+(0.0770P)^2^+3.4071P] where P=(Fo^2^+2Fc^2^)/3'
_refine_ls_weighting_scheme calc
_refine_ls_wR_factor_gt 0.2002
_refine_ls_wR_factor_ref 0.2050
_reflns_Friedel_coverage 0.000
_reflns_number_gt 3155
_reflns_number_total 3539
_reflns_threshold_expression 'I > 2\s(I)'
_cod_data_source_file jo0c01697_si_001.cif
_cod_data_source_block Struct-4
_cod_depositor_comments 'Adding full bibliography for 4038815--4038822.cif.'
_cod_database_code 4038817
_shelx_shelxl_version_number 2014/7
_shelx_space_group_comment
;
The symmetry employed for this shelxl refinement is uniquely defined
by the following loop, which should always be used as a source of
symmetry information in preference to the above space-group names.
They are only intended as comments.
;
_shelx_estimated_absorpt_t_max 0.956
_shelx_estimated_absorpt_t_min 0.825
_olex2_refinement_description
;
1. Fixed Uiso
 At 1.2 times of:
  All C(H) groups
 At 1.5 times of:
  All C(H,H,H) groups
2. Others
 Sof(F1)=Sof(F3)=Sof(F4)=1-FVAR(1)
 Sof(F26)=Sof(F28)=Sof(F27)=FVAR(1)
3.a Aromatic/amide H refined with riding coordinates:
 C12(H12), C20(H20), C2(H2), C13(H13), C8(H8), C6(H6), C4(H4), C3(H3),
 C18(H18), C15(H15), C7(H7), C16(H16), C17(H17)
3.b Idealised Me refined as rotating group:
 C23(H23A,H23B,H23C), C22(H22A,H22B,H22C)
;
_olex2_submission_special_instructions 'No special instructions were received'
_oxdiff_exptl_absorpt_empirical_details
;
Empirical correction (ABSPACK) includes:
- Absorption correction using spherical harmonics
- Frame scaling
;

loop_
_space_group_symop_operation_xyz
'x, y, z'
'-x+1/2, y+1/2, -z+1/2'
'-x, -y, -z'
'x-1/2, -y-1/2, z-1/2'

loop_
_atom_site_label
_atom_site_type_symbol
_atom_site_fract_x
_atom_site_fract_y
_atom_site_fract_z
_atom_site_U_iso_or_equiv
_atom_site_adp_type
_atom_site_occupancy
_atom_site_site_symmetry_order
_atom_site_calc_flag
_atom_site_refinement_flags_posn
_atom_site_refinement_flags_adp
_atom_site_refinement_flags_occupancy
_atom_site_disorder_assembly
_atom_site_disorder_group
N21 N 0.2208(2) 0.7171(3) 0.56245(13) 0.0320(6) Uani 1 1 d . . . . .
F24 F 0.1566(2) 0.2495(4) 0.46416(13) 0.0792(8) Uani 1 1 d . . . . .
F26 F 0.0710(15) 0.0234(17) 0.4039(11) 0.124(7) Uani 0.351(16) 1 d . . P A 1
C10 C 0.4152(2) 0.6086(3) 0.59955(14) 0.0289(6) Uani 1 1 d . . . . .
C1 C 0.3848(2) 0.5151(3) 0.65841(14) 0.0287(6) Uani 1 1 d . . . . .
C11 C 0.2678(2) 0.4720(4) 0.67018(14) 0.0297(6) Uani 1 1 d . . . . .
C9 C 0.3403(2) 0.6990(4) 0.55048(14) 0.0310(6) Uani 1 1 d . . . . .
C5 C 0.5310(2) 0.6168(4) 0.58881(16) 0.0365(7) Uani 1 1 d . . . . .
C12 C 0.2090(2) 0.3554(4) 0.62296(16) 0.0359(7) Uani 1 1 d . . . . .
H12 H 0.2443 0.3141 0.5844 0.043 Uiso 1 1 calc R . . . .
C20 C 0.2164(3) 0.5307(4) 0.72564(15) 0.0360(7) Uani 1 1 d . . . . .
H20 H 0.2542 0.6081 0.7571 0.043 Uiso 1 1 calc R . . . .
C19 C 0.1049(3) 0.4757(4) 0.73681(15) 0.0362(7) Uani 1 1 d . . . . .
C14 C 0.0509(3) 0.3614(4) 0.68867(15) 0.0353(7) Uani 1 1 d . . . . .
C2 C 0.4680(3) 0.4482(4) 0.70505(17) 0.0387(7) Uani 1 1 d . . . . .
H2 H 0.4478 0.3926 0.7456 0.046 Uiso 1 1 calc R . . . .
C13 C 0.1036(3) 0.3025(4) 0.63216(16) 0.0372(7) Uani 1 1 d . . . . .
H13 H 0.0663 0.2258 0.6001 0.045 Uiso 1 1 calc R . . . .
C8 C 0.3756(3) 0.7844(4) 0.49538(16) 0.0425(8) Uani 1 1 d . . . . .
H8 H 0.3234 0.8433 0.4640 0.051 Uiso 1 1 calc R . . . .
F28 F 0.0421(18) 0.265(3) 0.3821(16) 0.184(11) Uani 0.351(16) 1 d . . P A 1
C6 C 0.5646(3) 0.7064(4) 0.53101(19) 0.0467(9) Uani 1 1 d . . . . .
H6 H 0.6417 0.7113 0.5244 0.056 Uiso 1 1 calc R . . . .
C23 C 0.1397(3) 0.6693(4) 0.50096(17) 0.0450(8) Uani 1 1 d . . . . .
H23A H 0.1461 0.7468 0.4622 0.067 Uiso 1 1 calc GR . . . .
H23B H 0.0635 0.6729 0.5146 0.067 Uiso 1 1 calc GR . . . .
H23C H 0.1565 0.5569 0.4858 0.067 Uiso 1 1 calc GR . . . .
C4 C 0.6117(3) 0.5395(4) 0.6371(2) 0.0463(9) Uani 1 1 d . . . . .
H4 H 0.6883 0.5436 0.6292 0.056 Uiso 1 1 calc R . . . .
C3 C 0.5814(3) 0.4597(5) 0.6946(2) 0.0474(8) Uani 1 1 d . . . . .
H3 H 0.6368 0.4118 0.7275 0.057 Uiso 1 1 calc R . . . .
C18 C 0.0525(3) 0.5348(5) 0.79409(17) 0.0439(8) Uani 1 1 d . . . . .
H18 H 0.0901 0.6109 0.8263 0.053 Uiso 1 1 calc R . . . .
C15 C -0.0597(3) 0.3075(5) 0.70062(18) 0.0449(8) Uani 1 1 d . . . . .
H15 H -0.0982 0.2301 0.6695 0.054 Uiso 1 1 calc R . . . .
C7 C 0.4898(3) 0.7850(5) 0.48525(18) 0.0507(9) Uani 1 1 d . . . . .
H7 H 0.5142 0.8410 0.4460 0.061 Uiso 1 1 calc R . . . .
C16 C -0.1091(3) 0.3662(5) 0.75578(19) 0.0517(10) Uani 1 1 d . . . . .
H16 H -0.1821 0.3297 0.7630 0.062 Uiso 1 1 calc R . . . .
C22 C 0.1972(3) 0.8890(4) 0.5871(2) 0.0498(9) Uani 1 1 d . . . . .
H22A H 0.2510 0.9176 0.6274 0.075 Uiso 1 1 calc GR . . . .
H22B H 0.1212 0.8936 0.6011 0.075 Uiso 1 1 calc GR . . . .
H22C H 0.2040 0.9679 0.5489 0.075 Uiso 1 1 calc GR . . . .
C17 C -0.0531(3) 0.4821(5) 0.80321(19) 0.0519(9) Uani 1 1 d . . . . .
H17 H -0.0893 0.5232 0.8415 0.062 Uiso 1 1 calc R . . . .
F27 F 0.1939(10) 0.1847(18) 0.3595(4) 0.064(4) Uani 0.351(16) 1 d . . P A 1
B25 B 0.1246(3) 0.1555(5) 0.4069(2) 0.0423(9) Uani 1 1 d . . . . .
F1 F 0.2203(5) 0.0822(17) 0.3837(7) 0.124(4) Uani 0.649(16) 1 d . . P A 2
F3 F 0.0698(5) 0.0173(8) 0.4321(4) 0.075(2) Uani 0.649(16) 1 d . . P A 2
F4 F 0.0507(8) 0.2278(10) 0.3608(3) 0.111(4) Uani 0.649(16) 1 d . . P A 2
H21 H 0.207(3) 0.652(4) 0.5982(19) 0.039(9) Uiso 1 1 d . . . . .

loop_
_atom_site_aniso_label
_atom_site_aniso_U_11
_atom_site_aniso_U_22
_atom_site_aniso_U_33
_atom_site_aniso_U_23
_atom_site_aniso_U_13
_atom_site_aniso_U_12
N21 0.0358(13) 0.0311(13) 0.0278(12) 0.0016(10) -0.0022(10) 0.0024(10)
F24 0.0652(15) 0.109(2) 0.0631(15) -0.0401(15) 0.0069(12) -0.0108(14)
F26 0.175(13) 0.059(7) 0.156(13) -0.064(8) 0.103(10) -0.078(7)
C10 0.0308(14) 0.0250(14) 0.0312(14) -0.0084(11) 0.0039(11) -0.0039(11)
C1 0.0288(14) 0.0271(14) 0.0296(14) -0.0029(11) -0.0002(11) -0.0006(11)
C11 0.0304(14) 0.0315(15) 0.0266(13) 0.0064(11) -0.0005(11) 0.0002(11)
C9 0.0400(16) 0.0266(14) 0.0270(13) -0.0062(11) 0.0060(11) -0.0055(12)
C5 0.0333(15) 0.0347(16) 0.0429(16) -0.0159(13) 0.0097(12) -0.0076(12)
C12 0.0336(15) 0.0335(16) 0.0390(16) 0.0035(13) -0.0027(12) -0.0016(12)
C20 0.0385(16) 0.0398(17) 0.0293(14) 0.0049(12) 0.0010(12) 0.0037(13)
C19 0.0475(18) 0.0351(16) 0.0262(14) 0.0072(12) 0.0052(12) 0.0087(13)
C14 0.0416(17) 0.0311(15) 0.0313(14) 0.0091(12) -0.0050(12) 0.0025(12)
C2 0.0372(16) 0.0395(17) 0.0373(16) -0.0005(13) -0.0058(12) 0.0010(13)
C13 0.0379(16) 0.0366(16) 0.0355(15) 0.0026(13) -0.0033(12) -0.0015(13)
C8 0.060(2) 0.0359(17) 0.0328(15) -0.0014(13) 0.0096(14) -0.0085(15)
F28 0.141(15) 0.102(12) 0.32(3) 0.114(15) 0.076(16) 0.047(11)
C6 0.0468(19) 0.046(2) 0.0507(19) -0.0217(16) 0.0231(16) -0.0204(16)
C23 0.052(2) 0.0435(19) 0.0361(16) -0.0024(14) -0.0135(14) -0.0038(15)
C4 0.0269(15) 0.048(2) 0.063(2) -0.0226(17) 0.0031(14) -0.0036(14)
C3 0.0333(17) 0.048(2) 0.057(2) -0.0090(16) -0.0114(15) 0.0054(14)
C18 0.0475(19) 0.049(2) 0.0352(16) 0.0030(14) 0.0054(14) 0.0103(15)
C15 0.0367(17) 0.051(2) 0.0459(18) 0.0157(16) 0.0003(14) 0.0018(15)
C7 0.071(2) 0.047(2) 0.0387(18) -0.0082(15) 0.0254(17) -0.0231(18)
C16 0.0320(17) 0.068(2) 0.056(2) 0.0295(19) 0.0070(15) 0.0085(16)
C22 0.048(2) 0.044(2) 0.055(2) -0.0195(16) -0.0041(16) 0.0073(15)
C17 0.0447(19) 0.064(2) 0.0482(19) 0.0157(18) 0.0114(16) 0.0134(17)
F27 0.061(6) 0.101(8) 0.037(4) -0.029(4) 0.032(3) -0.048(5)
B25 0.0402(19) 0.047(2) 0.0399(19) -0.0088(16) 0.0069(15) -0.0132(16)
F1 0.052(3) 0.166(9) 0.159(8) -0.109(7) 0.035(4) -0.017(4)
F3 0.055(3) 0.055(3) 0.112(5) 0.045(3) -0.011(3) -0.003(2)
F4 0.181(9) 0.081(5) 0.054(3) 0.029(3) -0.072(4) -0.043(5)

loop_
_atom_type_symbol
_atom_type_description
_atom_type_scat_dispersion_real
_atom_type_scat_dispersion_imag
_atom_type_scat_source
C C 0.0181 0.0091 'International Tables Vol C Tables 4.2.6.8 and 6.1.1.4'
H H 0.0000 0.0000 'International Tables Vol C Tables 4.2.6.8 and 6.1.1.4'
B B 0.0090 0.0039 'International Tables Vol C Tables 4.2.6.8 and 6.1.1.4'
F F 0.0727 0.0534 'International Tables Vol C Tables 4.2.6.8 and 6.1.1.4'
N N 0.0311 0.0180 'International Tables Vol C Tables 4.2.6.8 and 6.1.1.4'

loop_
_geom_angle_atom_site_label_1
_geom_angle_atom_site_label_2
_geom_angle_atom_site_label_3
_geom_angle
_geom_angle_site_symmetry_1
_geom_angle_site_symmetry_3
_geom_angle_publ_flag
C9 N21 C23 114.5(2) . . ?
C9 N21 C22 110.9(2) . . ?
C9 N21 H21 108(2) . . ?
C23 N21 C22 110.8(2) . . ?
C23 N21 H21 107(2) . . ?
C22 N21 H21 104(2) . . ?
C9 C10 C1 126.1(3) . . ?
C5 C10 C1 118.0(3) . . ?
C5 C10 C9 115.9(3) . . ?
C10 C1 C11 124.4(2) . . ?
C2 C1 C10 119.1(3) . . ?
C2 C1 C11 116.3(3) . . ?
C12 C11 C1 117.9(3) . . ?
C20 C11 C1 123.2(3) . . ?
C20 C11 C12 118.8(3) . . ?
C10 C9 N21 120.1(2) . . ?
C8 C9 N21 117.1(3) . . ?
C8 C9 C10 122.6(3) . . ?
C6 C5 C10 119.9(3) . . ?
C4 C5 C10 119.9(3) . . ?
C4 C5 C6 120.2(3) . . ?
C11 C12 H12 119.2 . . ?
C13 C12 C11 121.7(3) . . ?
C13 C12 H12 119.2 . . ?
C11 C20 H20 119.7 . . ?
C11 C20 C19 120.6(3) . . ?
C19 C20 H20 119.7 . . ?
C14 C19 C20 118.2(3) . . ?
C18 C19 C20 120.6(3) . . ?
C18 C19 C14 121.2(3) . . ?
C19 C14 C15 117.6(3) . . ?
C13 C14 C19 120.9(3) . . ?
C13 C14 C15 121.5(3) . . ?
C1 C2 H2 118.9 . . ?
C1 C2 C3 122.1(3) . . ?
C3 C2 H2 118.9 . . ?
C12 C13 C14 119.8(3) . . ?
C12 C13 H13 120.1 . . ?
C14 C13 H13 120.1 . . ?
C9 C8 H8 120.1 . . ?
C9 C8 C7 119.8(3) . . ?
C7 C8 H8 120.1 . . ?
C5 C6 H6 119.2 . . ?
C7 C6 C5 121.5(3) . . ?
C7 C6 H6 119.2 . . ?
N21 C23 H23A 109.5 . . ?
N21 C23 H23B 109.5 . . ?
N21 C23 H23C 109.5 . . ?
H23A C23 H23B 109.5 . . ?
H23A C23 H23C 109.5 . . ?
H23B C23 H23C 109.5 . . ?
C5 C4 H4 119.5 . . ?
C3 C4 C5 121.0(3) . . ?
C3 C4 H4 119.5 . . ?
C2 C3 H3 120.2 . . ?
C4 C3 C2 119.7(3) . . ?
C4 C3 H3 120.2 . . ?
C19 C18 H18 120.2 . . ?
C17 C18 C19 119.5(3) . . ?
C17 C18 H18 120.2 . . ?
C14 C15 H15 119.8 . . ?
C16 C15 C14 120.5(3) . . ?
C16 C15 H15 119.8 . . ?
C8 C7 H7 119.9 . . ?
C6 C7 C8 120.3(3) . . ?
C6 C7 H7 119.9 . . ?
C15 C16 H16 119.6 . . ?
C15 C16 C17 120.8(3) . . ?
C17 C16 H16 119.6 . . ?
N21 C22 H22A 109.5 . . ?
N21 C22 H22B 109.5 . . ?
N21 C22 H22C 109.5 . . ?
H22A C22 H22B 109.5 . . ?
H22A C22 H22C 109.5 . . ?
H22B C22 H22C 109.5 . . ?
C18 C17 C16 120.5(3) . . ?
C18 C17 H17 119.8 . . ?
C16 C17 H17 119.8 . . ?
F24 B25 F28 92.9(14) . . ?
F24 B25 F1 108.6(4) . . ?
F24 B25 F3 105.8(5) . . ?
F26 B25 F24 128.3(10) . . ?
F26 B25 F28 100.6(13) . . ?
F26 B25 F27 118.9(8) . . ?
F27 B25 F24 108.1(4) . . ?
F27 B25 F28 97.6(11) . . ?
F3 B25 F1 101.7(6) . . ?
F4 B25 F24 113.9(5) . . ?
F4 B25 F1 119.4(7) . . ?
F4 B25 F3 105.8(5) . . ?

loop_
_geom_bond_atom_site_label_1
_geom_bond_atom_site_label_2
_geom_bond_distance
_geom_bond_site_symmetry_2
_geom_bond_publ_flag
N21 C9 1.485(4) . ?
N21 C23 1.498(4) . ?
N21 C22 1.503(4) . ?
N21 H21 0.89(4) . ?
F24 B25 1.355(4) . ?
F26 B25 1.245(12) . ?
C10 C1 1.435(4) . ?
C10 C9 1.431(4) . ?
C10 C5 1.431(4) . ?
C1 C11 1.489(4) . ?
C1 C2 1.379(4) . ?
C11 C12 1.438(4) . ?
C11 C20 1.367(4) . ?
C9 C8 1.365(4) . ?
C5 C6 1.416(5) . ?
C5 C4 1.413(5) . ?
C12 H12 0.9500 . ?
C12 C13 1.367(4) . ?
C20 H20 0.9500 . ?
C20 C19 1.450(4) . ?
C19 C14 1.413(4) . ?
C19 C18 1.404(4) . ?
C14 C13 1.393(5) . ?
C14 C15 1.441(5) . ?
C2 H2 0.9500 . ?
C2 C3 1.403(5) . ?
C13 H13 0.9500 . ?
C8 H8 0.9500 . ?
C8 C7 1.406(5) . ?
F28 B25 1.377(19) . ?
C6 H6 0.9500 . ?
C6 C7 1.346(6) . ?
C23 H23A 0.9800 . ?
C23 H23B 0.9800 . ?
C23 H23C 0.9800 . ?
C4 H4 0.9500 . ?
C4 C3 1.357(5) . ?
C3 H3 0.9500 . ?
C18 H18 0.9500 . ?
C18 C17 1.368(5) . ?
C15 H15 0.9500 . ?
C15 C16 1.350(5) . ?
C7 H7 0.9500 . ?
C16 H16 0.9500 . ?
C16 C17 1.423(6) . ?
C22 H22A 0.9800 . ?
C22 H22B 0.9800 . ?
C22 H22C 0.9800 . ?
C17 H17 0.9500 . ?
F27 B25 1.317(8) . ?
B25 F1 1.407(7) . ?
B25 F3 1.406(7) . ?
B25 F4 1.320(8) . ?
